data_2226396
loop_
_publ_author_name
'Cai, Zhi-Qiang'
'Liu, Jing-Guo'
'Zhou, Wei-Wei'
'Li, Yi-Liang'

_publ_section_title
;
 <i>N</i>-[3-Chloro-4-(3-fluorobenzyloxy)phenyl]-6-iodoquinazolin-4-amine
;
_journal_coeditor_code CV2724
_journal_issue 7
_journal_name_full 'Acta Crystallographica Section E'
_journal_page_first o1810
_journal_paper_doi 10.1107/S1600536810021847
_journal_volume 66
_journal_year 2010
_chemical_formula_iupac 'C21 H14 Cl F I N3 O'
_chemical_formula_moiety 'C21 H14 Cl F I N3 O'
_chemical_formula_sum 'C21 H14 Cl F I N3 O'
_chemical_formula_weight 505.70
_chemical_name_systematic
;
<i>N</i>-[3-Chloro-4-(3-fluorobenzyloxy)phenyl]-6-iodoquinazolin-4-amine
;
_space_group_IT_number 29
_symmetry_cell_setting orthorhombic
_symmetry_space_group_name_Hall 'P 2c -2ac'
_symmetry_space_group_name_H-M 'P c a 21'
_atom_sites_solution_hydrogens geom
_atom_sites_solution_primary direct
_atom_sites_solution_secondary difmap
_audit_creation_method SHELXL-97
_cell_angle_alpha 90.00
_cell_angle_beta 90.00
_cell_angle_gamma 90.00
_cell_formula_units_Z 4
_cell_length_a 13.128(3)
_cell_length_b 7.6293(15)
_cell_length_c 18.898(4)
_cell_measurement_reflns_used 7022
_cell_measurement_temperature 113(2)
_cell_measurement_theta_max 27.866
_cell_measurement_theta_min 1.078
_cell_volume 1892.8(7)
_computing_cell_refinement 'RAPID-AUTO (Rigaku, 1998)'
_computing_data_collection 'RAPID-AUTO (Rigaku, 1998)'
_computing_data_reduction 'CrystalStructure (Rigaku/MSC, 2002)'
_computing_molecular_graphics 'SHELXTL (Sheldrick, 2008)'
_computing_publication_material 'SHELXTL (Sheldrick, 2008)'
_computing_structure_refinement 'SHELXL97 (Sheldrick, 2008)'
_computing_structure_solution 'SHELXS97 (Sheldrick, 2008)'
_diffrn_ambient_temperature 113(2)
_diffrn_detector_area_resol_mean 14.63
_diffrn_measured_fraction_theta_full 0.991
_diffrn_measured_fraction_theta_max 0.991
_diffrn_measurement_device_type 'Rigaku Saturn CCD area-detector'
_diffrn_measurement_method '\w scan'
_diffrn_radiation_monochromator graphite
_diffrn_radiation_source 'fine-focus sealed tube'
_diffrn_radiation_type MoK\a
_diffrn_radiation_wavelength 0.71073
_diffrn_reflns_av_R_equivalents 0.0451
_diffrn_reflns_av_sigmaI/netI 0.0608
_diffrn_reflns_limit_h_max 15
_diffrn_reflns_limit_h_min -15
_diffrn_reflns_limit_k_max 9
_diffrn_reflns_limit_k_min -8
_diffrn_reflns_limit_l_max 22
_diffrn_reflns_limit_l_min -21
_diffrn_reflns_number 11905
_diffrn_reflns_theta_full 25.01
_diffrn_reflns_theta_max 25.01
_diffrn_reflns_theta_min 3.09
_diffrn_standards_decay_% 0
_diffrn_standards_interval_count 0
_diffrn_standards_interval_time 0
_diffrn_standards_number 0
_exptl_absorpt_coefficient_mu 1.860
_exptl_absorpt_correction_T_max 0.8966
_exptl_absorpt_correction_T_min 0.7074
_exptl_absorpt_correction_type multi-scan
_exptl_absorpt_process_details '(ABSCOR; Higashi, 1995)'
_exptl_crystal_colour colourless
_exptl_crystal_density_diffrn 1.775
_exptl_crystal_density_method 'not measured'
_exptl_crystal_description prism
_exptl_crystal_F_000 992
_exptl_crystal_size_max 0.20
_exptl_crystal_size_mid 0.18
_exptl_crystal_size_min 0.06
_refine_diff_density_max 1.241
_refine_diff_density_min -0.699
_refine_ls_abs_structure_details 'Flack (1983), 1433 Friedel pairs'
_refine_ls_abs_structure_Flack -0.039(19)
_refine_ls_extinction_coef 0.0309(8)
_refine_ls_extinction_expression Fc^*^=kFc[1+0.001xFc^2^\l^3^/sin(2\q)]^-1/4^
_refine_ls_extinction_method 'SHELXL97 (Sheldrick, 2008)'
_refine_ls_goodness_of_fit_ref 1.005
_refine_ls_hydrogen_treatment mixed
_refine_ls_matrix_type full
_refine_ls_number_parameters 258
_refine_ls_number_reflns 3183
_refine_ls_number_restraints 1
_refine_ls_restrained_S_all 1.005
_refine_ls_R_factor_all 0.0342
_refine_ls_R_factor_gt 0.0300
_refine_ls_shift/su_max 0.001
_refine_ls_shift/su_mean 0.000
_refine_ls_structure_factor_coef Fsqd
_refine_ls_weighting_details 'calc w=1/[\s^2^(Fo^2^)+(0.0292P)^2^] where P=(Fo^2^+2Fc^2^)/3'
_refine_ls_weighting_scheme calc
_refine_ls_wR_factor_gt 0.0660
_refine_ls_wR_factor_ref 0.0670
_reflns_number_gt 2510
_reflns_number_total 3183
_reflns_threshold_expression I>2sigma(I)
_cod_data_source_file cv2724.cif
_cod_data_source_block I
_cod_database_code 2226396
_cod_database_fobs_code 2226396

loop_
_symmetry_equiv_pos_as_xyz
'x, y, z'
'-x, -y, z+1/2'
'-x+1/2, y, z+1/2'
'x+1/2, -y, z'

loop_
_atom_site_type_symbol
_atom_site_label
_atom_site_fract_x
_atom_site_fract_y
_atom_site_fract_z
_atom_site_U_iso_or_equiv
_atom_site_adp_type
_atom_site_calc_flag
_atom_site_refinement_flags
_atom_site_occupancy
_atom_site_disorder_assembly
_atom_site_disorder_group
I I1 0.299873(18) -0.00631(3) 0.50844(4) 0.01983(11) Uani d . 1 . .
Cl Cl1 0.28694(8) 1.26802(14) 0.25075(8) 0.0248(3) Uani d . 1 . .
F F1 0.0085(3) 1.7039(4) 0.0746(2) 0.0538(10) Uani d . 1 . .
O O1 0.0946(2) 1.1497(4) 0.19493(17) 0.0220(8) Uani d . 1 . .
N N1 0.2954(3) 0.6395(5) 0.3538(2) 0.0165(9) Uani d . 1 . .
N N2 0.4616(3) 0.7425(5) 0.3551(2) 0.0185(10) Uani d . 1 . .
N N3 0.6006(3) 0.5682(5) 0.3991(2) 0.0173(9) Uani d . 1 . .
C C1 0.0028(5) 1.4220(8) 0.1242(3) 0.0289(14) Uani d . 1 . .
H H1 0.0727 1.4259 0.1319 0.035 Uiso calc R 1 . .
C C2 -0.0476(4) 1.5583(9) 0.0935(3) 0.0288(16) Uani d . 1 . .
C C3 -0.1501(5) 1.5661(7) 0.0807(3) 0.0336(14) Uani d . 1 . .
H H3 -0.1804 1.6640 0.0603 0.040 Uiso calc R 1 . .
C C4 -0.2058(4) 1.4207(7) 0.0999(3) 0.0290(13) Uani d . 1 . .
H H4 -0.2756 1.4188 0.0914 0.035 Uiso calc R 1 . .
C C5 -0.1602(3) 1.2779(6) 0.1315(3) 0.0225(12) Uani d . 1 . .
H H5 -0.1995 1.1821 0.1449 0.027 Uiso calc R 1 . .
C C6 -0.0549(4) 1.2766(6) 0.1433(3) 0.0171(12) Uani d . 1 . .
C C7 -0.0070(3) 1.1135(6) 0.1729(3) 0.0201(11) Uani d . 1 . .
H H7A -0.0466 1.0720 0.2129 0.024 Uiso calc R 1 . .
H H7B -0.0066 1.0223 0.1371 0.024 Uiso calc R 1 . .
C C8 0.1419(4) 1.0178(5) 0.2308(3) 0.0177(11) Uani d . 1 . .
C C9 0.1065(4) 0.8496(6) 0.2378(3) 0.0193(11) Uani d . 1 . .
H H9 0.0455 0.8177 0.2163 0.023 Uiso calc R 1 . .
C C10 0.1605(4) 0.7262(6) 0.2767(2) 0.0210(12) Uani d . 1 . .
H H10 0.1359 0.6121 0.2797 0.025 Uiso calc R 1 . .
C C11 0.2503(3) 0.7694(6) 0.3110(2) 0.0138(10) Uani d . 1 . .
C C12 0.2883(4) 0.9387(7) 0.3038(3) 0.0175(11) Uani d . 1 . .
H H12 0.3480 0.9709 0.3268 0.021 Uiso calc R 1 . .
C C13 0.2365(4) 1.0605(5) 0.2618(3) 0.0168(11) Uani d . 1 . .
C C14 0.3949(3) 0.6194(6) 0.3725(2) 0.0158(10) Uani d . 1 . .
C C15 0.5600(4) 0.7107(7) 0.3715(3) 0.0202(13) Uani d . 1 . .
H H15 0.6052 0.8015 0.3620 0.024 Uiso calc R 1 . .
C C16 0.5303(4) 0.4390(8) 0.4183(3) 0.0164(13) Uani d . 1 . .
C C17 0.5680(4) 0.2842(6) 0.4475(3) 0.0209(12) Uani d . 1 . .
H H17 0.6380 0.2679 0.4516 0.025 Uiso calc R 1 . .
C C18 0.5028(3) 0.1559(6) 0.4703(2) 0.0179(10) Uani d . 1 . .
H H18 0.5282 0.0517 0.4887 0.022 Uiso calc R 1 . .
C C19 0.3977(3) 0.1828(5) 0.4656(2) 0.0156(10) Uani d . 1 . .
C C20 0.3593(3) 0.3317(5) 0.4348(3) 0.0170(11) Uani d . 1 . .
H H20 0.2893 0.3468 0.4307 0.020 Uiso calc R 1 . .
C C21 0.4254(4) 0.4606(6) 0.4094(3) 0.0158(11) Uani d . 1 . .
H H21 0.260(5) 0.555(7) 0.363(4) 0.05(2) Uiso d . 1 . .

loop_
_atom_site_aniso_label
_atom_site_aniso_U_11
_atom_site_aniso_U_22
_atom_site_aniso_U_33
_atom_site_aniso_U_12
_atom_site_aniso_U_13
_atom_site_aniso_U_23
I1 0.01930(17) 0.01590(15) 0.02429(18) -0.00277(13) 0.0006(2) 0.00282(15)
Cl1 0.0276(6) 0.0170(6) 0.0299(8) -0.0025(5) -0.0030(7) 0.0048(5)
F1 0.065(2) 0.034(2) 0.062(3) -0.0141(18) -0.011(2) 0.0118(17)
O1 0.0168(18) 0.0207(18) 0.029(2) 0.0031(15) -0.0055(17) 0.0074(15)
N1 0.013(2) 0.014(2) 0.022(3) -0.0002(18) 0.0021(18) 0.0039(17)
N2 0.013(2) 0.021(2) 0.021(3) 0.0003(17) 0.0004(17) 0.0033(18)
N3 0.014(2) 0.017(2) 0.021(3) 0.002(2) 0.002(2) 0.0030(18)
C1 0.028(3) 0.025(3) 0.034(4) 0.002(3) 0.000(3) 0.001(3)
C2 0.046(5) 0.022(3) 0.019(4) -0.009(3) -0.007(3) 0.001(3)
C3 0.052(4) 0.027(3) 0.022(3) 0.024(3) -0.013(3) -0.006(2)
C4 0.035(3) 0.033(3) 0.019(3) 0.010(3) -0.004(2) -0.005(2)
C5 0.021(3) 0.027(3) 0.018(3) 0.004(2) -0.005(2) 0.001(2)
C6 0.024(3) 0.017(3) 0.010(3) 0.003(2) -0.003(2) 0.004(2)
C7 0.018(3) 0.021(3) 0.022(3) -0.001(2) -0.001(2) 0.003(2)
C8 0.015(3) 0.022(3) 0.016(3) 0.008(2) 0.002(2) 0.005(2)
C9 0.015(2) 0.022(3) 0.021(3) -0.003(2) -0.003(2) -0.002(2)
C10 0.030(3) 0.013(2) 0.021(3) 0.001(2) 0.002(2) 0.0024(19)
C11 0.014(2) 0.016(2) 0.012(3) 0.004(2) 0.000(2) 0.0000(18)
C12 0.012(3) 0.028(3) 0.013(3) 0.005(2) 0.001(2) -0.002(2)
C13 0.017(3) 0.0134(19) 0.020(3) -0.004(2) 0.004(2) 0.001(3)
C14 0.013(2) 0.017(2) 0.017(3) 0.002(2) 0.001(2) -0.0035(19)
C15 0.015(3) 0.019(3) 0.027(4) -0.003(2) 0.005(2) 0.004(2)
C16 0.018(3) 0.012(3) 0.019(4) 0.002(2) 0.007(2) 0.002(2)
C17 0.019(3) 0.021(3) 0.022(3) 0.003(2) 0.000(2) -0.001(2)
C18 0.020(3) 0.015(2) 0.019(3) 0.005(2) -0.001(2) 0.003(2)
C19 0.017(3) 0.014(2) 0.016(3) -0.004(2) 0.001(2) 0.0003(19)
C20 0.015(3) 0.022(3) 0.015(3) 0.000(2) -0.003(2) -0.003(2)
C21 0.013(3) 0.019(3) 0.016(3) -0.003(2) -0.001(2) 0.0007(19)

loop_
_atom_type_symbol
_atom_type_description
_atom_type_scat_dispersion_real
_atom_type_scat_dispersion_imag
_atom_type_scat_source
C C 0.0033 0.0016 'International Tables Vol C Tables 4.2.6.8 and 6.1.1.4'
H H 0.0000 0.0000 'International Tables Vol C Tables 4.2.6.8 and 6.1.1.4'
N N 0.0061 0.0033 'International Tables Vol C Tables 4.2.6.8 and 6.1.1.4'
O O 0.0106 0.0060 'International Tables Vol C Tables 4.2.6.8 and 6.1.1.4'
F F 0.0171 0.0103 'International Tables Vol C Tables 4.2.6.8 and 6.1.1.4'
Cl Cl 0.1484 0.1585 'International Tables Vol C Tables 4.2.6.8 and 6.1.1.4'
I I -0.4742 1.8119 'International Tables Vol C Tables 4.2.6.8 and 6.1.1.4'

loop_
_geom_angle_atom_site_label_1
_geom_angle_atom_site_label_2
_geom_angle_atom_site_label_3
_geom_angle_site_symmetry_1
_geom_angle_site_symmetry_3
_geom_angle
_geom_angle_publ_flag
C8 O1 C7 . . 115.4(4) ?
C14 N1 C11 . . 129.1(4) ?
C14 N1 H21 . . 114(5) ?
C11 N1 H21 . . 116(5) ?
C14 N2 C15 . . 116.6(4) ?
C15 N3 C16 . . 114.6(4) ?
C2 C1 C6 . . 117.0(6) ?
C2 C1 H1 . . 121.5 ?
C6 C1 H1 . . 121.5 ?
C1 C2 C3 . . 125.9(6) ?
C1 C2 F1 . . 117.7(5) ?
C3 C2 F1 . . 116.4(6) ?
C2 C3 C4 . . 116.2(6) ?
C2 C3 H3 . . 121.9 ?
C4 C3 H3 . . 121.9 ?
C3 C4 C5 . . 121.3(5) ?
C3 C4 H4 . . 119.4 ?
C5 C4 H4 . . 119.4 ?
C4 C5 C6 . . 120.2(5) ?
C4 C5 H5 . . 119.9 ?
C6 C5 H5 . . 119.9 ?
C1 C6 C5 . . 119.4(5) ?
C1 C6 C7 . . 122.0(5) ?
C5 C6 C7 . . 118.5(4) ?
O1 C7 C6 . . 109.9(4) ?
O1 C7 H7A . . 109.7 ?
C6 C7 H7A . . 109.7 ?
O1 C7 H7B . . 109.7 ?
C6 C7 H7B . . 109.7 ?
H7A C7 H7B . . 108.2 ?
O1 C8 C9 . . 125.8(5) ?
O1 C8 C13 . . 115.9(4) ?
C9 C8 C13 . . 118.3(4) ?
C8 C9 C10 . . 120.8(5) ?
C8 C9 H9 . . 119.6 ?
C10 C9 H9 . . 119.6 ?
C11 C10 C9 . . 121.4(4) ?
C11 C10 H10 . . 119.3 ?
C9 C10 H10 . . 119.3 ?
C10 C11 C12 . . 118.6(4) ?
C10 C11 N1 . . 117.3(4) ?
C12 C11 N1 . . 124.0(4) ?
C11 C12 C13 . . 119.9(5) ?
C11 C12 H12 . . 120.0 ?
C13 C12 H12 . . 120.0 ?
C12 C13 C8 . . 120.7(4) ?
C12 C13 Cl1 . . 119.4(4) ?
C8 C13 Cl1 . . 119.9(4) ?
N2 C14 N1 . . 119.3(4) ?
N2 C14 C21 . . 121.8(4) ?
N1 C14 C21 . . 118.9(4) ?
N3 C15 N2 . . 128.8(5) ?
N3 C15 H15 . . 115.6 ?
N2 C15 H15 . . 115.6 ?
C17 C16 C21 . . 119.8(5) ?
C17 C16 N3 . . 117.7(5) ?
C21 C16 N3 . . 122.4(5) ?
C18 C17 C16 . . 120.5(5) ?
C18 C17 H17 . . 119.8 ?
C16 C17 H17 . . 119.8 ?
C17 C18 C19 . . 119.5(4) ?
C17 C18 H18 . . 120.2 ?
C19 C18 H18 . . 120.2 ?
C20 C19 C18 . . 120.7(4) ?
C20 C19 I1 . . 120.6(3) ?
C18 C19 I1 . . 118.7(3) ?
C19 C20 C21 . . 120.1(4) ?
C19 C20 H20 . . 120.0 ?
C21 C20 H20 . . 120.0 ?
C20 C21 C16 . . 119.2(5) ?
C20 C21 C14 . . 125.4(4) ?
C16 C21 C14 . . 115.3(5) ?

loop_
_geom_bond_atom_site_label_1
_geom_bond_atom_site_label_2
_geom_bond_site_symmetry_2
_geom_bond_distance
_geom_bond_publ_flag
I1 C19 . 2.094(4) ?
Cl1 C13 . 1.729(4) ?
F1 C2 . 1.380(7) ?
O1 C8 . 1.363(5) ?
O1 C7 . 1.425(5) ?
N1 C14 . 1.362(5) ?
N1 C11 . 1.408(6) ?
N1 H21 . 0.81(6) ?
N2 C14 . 1.326(6) ?
N2 C15 . 1.350(6) ?
N3 C15 . 1.318(6) ?
N3 C16 . 1.399(7) ?
C1 C2 . 1.363(9) ?
C1 C6 . 1.391(7) ?
C1 H1 . 0.9300 ?
C2 C3 . 1.368(8) ?
C3 C4 . 1.377(9) ?
C3 H3 . 0.9300 ?
C4 C5 . 1.380(7) ?
C4 H4 . 0.9300 ?
C5 C6 . 1.400(6) ?
C5 H5 . 0.9300 ?
C6 C7 . 1.502(6) ?
C7 H7A . 0.9700 ?
C7 H7B . 0.9700 ?
C8 C9 . 1.372(6) ?
C8 C13 . 1.411(8) ?
C9 C10 . 1.389(6) ?
C9 H9 . 0.9300 ?
C10 C11 . 1.386(6) ?
C10 H10 . 0.9300 ?
C11 C12 . 1.392(7) ?
C12 C13 . 1.398(8) ?
C12 H12 . 0.9300 ?
C14 C21 . 1.454(7) ?
C15 H15 . 0.9300 ?
C16 C17 . 1.395(7) ?
C16 C21 . 1.397(7) ?
C17 C18 . 1.370(6) ?
C17 H17 . 0.9300 ?
C18 C19 . 1.398(6) ?
C18 H18 . 0.9300 ?
C19 C20 . 1.373(6) ?
C20 C21 . 1.396(7) ?
C20 H20 . 0.9300 ?

loop_
_geom_hbond_atom_site_label_D
_geom_hbond_atom_site_label_H
_geom_hbond_atom_site_label_A
_geom_hbond_site_symmetry_A
_geom_hbond_distance_DH
_geom_hbond_distance_HA
_geom_hbond_distance_DA
_geom_hbond_angle_DHA
_geom_hbond_publ_flag
N1 H21 N3 4_465 0.81(6) 2.39(6) 3.128(6) 151(6) yes

loop_
_geom_torsion_atom_site_label_1
_geom_torsion_atom_site_label_2
_geom_torsion_atom_site_label_3
_geom_torsion_atom_site_label_4
_geom_torsion_site_symmetry_1
_geom_torsion_site_symmetry_2
_geom_torsion_site_symmetry_3
_geom_torsion_site_symmetry_4
_geom_torsion
_geom_torsion_publ_flag
C6 C1 C2 C3 . . . . 1.0(10) ?
C6 C1 C2 F1 . . . . 179.6(5) ?
C1 C2 C3 C4 . . . . -1.1(10) ?
F1 C2 C3 C4 . . . . -179.8(5) ?
C2 C3 C4 C5 . . . . 1.3(8) ?
C3 C4 C5 C6 . . . . -1.4(8) ?
C2 C1 C6 C5 . . . . -1.0(8) ?
C2 C1 C6 C7 . . . . 175.8(5) ?
C4 C5 C6 C1 . . . . 1.2(8) ?
C4 C5 C6 C7 . . . . -175.6(5) ?
C8 O1 C7 C6 . . . . 172.2(4) ?
C1 C6 C7 O1 . . . . 15.5(7) ?
C5 C6 C7 O1 . . . . -167.8(4) ?
C7 O1 C8 C9 . . . . 10.2(7) ?
C7 O1 C8 C13 . . . . -171.0(4) ?
O1 C8 C9 C10 . . . . -178.9(4) ?
C13 C8 C9 C10 . . . . 2.3(8) ?
C8 C9 C10 C11 . . . . 1.7(7) ?
C9 C10 C11 C12 . . . . -2.5(7) ?
C9 C10 C11 N1 . . . . 175.0(4) ?
C14 N1 C11 C10 . . . . 154.4(5) ?
C14 N1 C11 C12 . . . . -28.3(8) ?
C10 C11 C12 C13 . . . . -0.7(7) ?
N1 C11 C12 C13 . . . . -178.0(5) ?
C11 C12 C13 C8 . . . . 4.7(8) ?
C11 C12 C13 Cl1 . . . . -177.7(4) ?
O1 C8 C13 C12 . . . . 175.6(5) ?
C9 C8 C13 C12 . . . . -5.5(8) ?
O1 C8 C13 Cl1 . . . . -1.9(7) ?
C9 C8 C13 Cl1 . . . . 177.0(4) ?
C15 N2 C14 N1 . . . . -176.3(5) ?
C15 N2 C14 C21 . . . . 1.9(7) ?
C11 N1 C14 N2 . . . . 6.6(7) ?
C11 N1 C14 C21 . . . . -171.6(5) ?
C16 N3 C15 N2 . . . . -5.0(8) ?
C14 N2 C15 N3 . . . . 4.3(8) ?
C15 N3 C16 C17 . . . . 179.7(5) ?
C15 N3 C16 C21 . . . . -0.6(8) ?
C21 C16 C17 C18 . . . . -2.7(8) ?
N3 C16 C17 C18 . . . . 177.1(5) ?
C16 C17 C18 C19 . . . . -1.6(7) ?
C17 C18 C19 C20 . . . . 3.9(7) ?
C17 C18 C19 I1 . . . . -175.0(4) ?
C18 C19 C20 C21 . . . . -1.8(7) ?
I1 C19 C20 C21 . . . . 177.0(4) ?
C19 C20 C21 C16 . . . . -2.5(8) ?
C19 C20 C21 C14 . . . . 176.7(5) ?
C17 C16 C21 C20 . . . . 4.7(8) ?
N3 C16 C21 C20 . . . . -175.1(5) ?
C17 C16 C21 C14 . . . . -174.5(5) ?
N3 C16 C21 C14 . . . . 5.7(8) ?
N2 C14 C21 C20 . . . . 174.4(5) ?
N1 C14 C21 C20 . . . . -7.4(8) ?
N2 C14 C21 C16 . . . . -6.4(7) ?
N1 C14 C21 C16 . . . . 171.8(5) ?

loop_
_cod_related_entry_id
_cod_related_entry_database
_cod_related_entry_code
1 ChemSpider 8350024
